data_4028051
loop_
_publ_author_name
'Stephen G. Davies'
'Ai M. Fletcher'
'Emma M. Foster'
'James A. Lee'
'Paul M. Roberts'
'James E. Thomson'

_publ_contact_author 'Stephen G. Davies'
_publ_contact_author_email steve.davies@chem.ox.ac.uk
_publ_contact_author_fax '+44 1865 275633'
_publ_contact_author_phone '+44 1865 275695'
_publ_section_title
;
 Asymmetric Syntheses of APTO and AETD: the \b-Amino Acid Fragments within
 Microsclerodermins C, D, and E
;
_journal_name_full 'Journal of Organic Chemistry'
_journal_page_first 2500
_journal_page_last 2510
_journal_paper_doi 10.1021/jo302731m
_journal_volume 78
_journal_year 2013
_chemical_absolute_configuration unk
_chemical_formula_moiety 'C26 H35 N1 O4'
_chemical_formula_sum 'C26 H35 N O4'
_chemical_formula_weight 425.57
_space_group_IT_number 4
_symmetry_cell_setting monoclinic
_symmetry_space_group_name_Hall 'P 2yb'
_symmetry_space_group_name_H-M 'P 1 21 1'
_atom_sites_solution_hydrogens difmap
_atom_sites_solution_primary direct
_cell_angle_alpha 90
_cell_angle_beta 109.5339(11)
_cell_angle_gamma 90
_cell_formula_units_Z 2
_cell_length_a 10.3911(3)
_cell_length_b 9.1043(2)
_cell_length_c 13.9722(4)
_cell_measurement_reflns_used 2642
_cell_measurement_temperature 150
_cell_measurement_theta_max 27
_cell_measurement_theta_min 5
_cell_volume 1245.74(6)
_computing_cell_refinement 'DENZO/SCALEPACK (Otwinowski & Minor, 1997)'
_computing_data_collection 'COLLECT (Nonius, 2001).'
_computing_data_reduction 'DENZO/SCALEPACK (Otwinowski & Minor, 1997)'
_computing_molecular_graphics 'CAMERON (Watkin et al., 1996)'
_computing_publication_material 'CRYSTALS (Betteridge et al., 2003)'
_computing_structure_refinement 'CRYSTALS (Betteridge et al., 2003)'
_computing_structure_solution 'SIR92 (Altomare et al., 1994)'
_diffrn_ambient_temperature 150
_diffrn_measured_fraction_theta_full 0.990
_diffrn_measured_fraction_theta_max 0.989
_diffrn_measurement_device Area
_diffrn_measurement_device_type 'Nonius KappaCCD'
_diffrn_measurement_method \w
_diffrn_radiation_monochromator graphite
_diffrn_radiation_type 'Mo K\a'
_diffrn_radiation_wavelength 0.71073
_diffrn_reflns_av_R_equivalents 0.023
_diffrn_reflns_limit_h_max 13
_diffrn_reflns_limit_h_min -13
_diffrn_reflns_limit_k_max 10
_diffrn_reflns_limit_k_min -11
_diffrn_reflns_limit_l_max 18
_diffrn_reflns_limit_l_min -18
_diffrn_reflns_number 5166
_diffrn_reflns_theta_full 25.549
_diffrn_reflns_theta_max 27.472
_diffrn_reflns_theta_min 5.097
_diffrn_standards_number 0
_exptl_absorpt_coefficient_mu 0.076
_exptl_absorpt_correction_T_max 0.99
_exptl_absorpt_correction_T_min 0.98
_exptl_absorpt_correction_type multi-scan
_exptl_absorpt_process_details 'DENZO/SCALEPACK (Otwinowski & Minor, 1997)'
_exptl_crystal_colour colourless
_exptl_crystal_density_diffrn 1.134
_exptl_crystal_description block
_exptl_crystal_F_000 460
_exptl_crystal_size_max 0.380
_exptl_crystal_size_mid 0.210
_exptl_crystal_size_min 0.170
_refine_diff_density_max 0.29
_refine_diff_density_min -0.17
_refine_ls_extinction_method none
_refine_ls_goodness_of_fit_ref 0.9414
_refine_ls_hydrogen_treatment constr
_refine_ls_matrix_type full
_refine_ls_number_parameters 280
_refine_ls_number_reflns 2370
_refine_ls_number_restraints 1
_refine_ls_R_factor_all 0.0421
_refine_ls_R_factor_gt 0.0352
_refine_ls_shift/su_max 0.0002624
_refine_ls_shift/su_mean 0.0000246
_refine_ls_structure_factor_coef Fsqd
_refine_ls_weighting_details
;
 Method, part 1, Chebychev polynomial, (Watkin, 1994, Prince, 1982) 
 [weight] = 1.0/[A~0~*T~0~(x)+A~1~*T~1~(x) ... +A~n-1~]*T~n-1~(x)] 
 where A~i~ are the Chebychev coefficients listed below and x= Fcalc/Fmax 
 Method = Robust Weighting (Prince, 1982) 
 W = [weight] * [1-(deltaF/6*sigmaF)^2^]^2^ 
 A~i~ are: 
 30.7 49.6 30.6 13.6 3.61 
;
_refine_ls_weighting_scheme calc
_refine_ls_wR_factor_all 0.0873
_refine_ls_wR_factor_gt 0.0800
_refine_ls_wR_factor_ref 0.0873
_reflns_limit_h_max 12
_reflns_limit_h_min -13
_reflns_limit_k_max 11
_reflns_limit_k_min 0
_reflns_limit_l_max 18
_reflns_limit_l_min 0
_reflns_number_gt 2109
_reflns_number_total 2996
_reflns_threshold_expression I>2.0\s(I)
_oxford_diffrn_Wilson_B_factor 3.02
_oxford_diffrn_Wilson_scale 0.99
_oxford_refine_ls_r_factor_ref 0.0421
_oxford_refine_ls_scale 1.023(5)
_oxford_reflns_number_all 2370
_oxford_reflns_threshold_expression_ref I>-3.0\s(I)
_cod_data_source_file jo302731m_si_001_2.cif
_cod_data_source_block 22
_cod_original_formula_sum 'C26 H35 N1 O4'
_cod_database_code 4028051

loop_
_symmetry_equiv_pos_as_xyz
x,y,z
-x,y+1/2,-z

loop_
_atom_site_label
_atom_site_type_symbol
_atom_site_fract_x
_atom_site_fract_y
_atom_site_fract_z
_atom_site_U_iso_or_equiv
_atom_site_occupancy
_atom_site_adp_type
_atom_site_refinement_flags_posn
O1 O 0.83374(18) 0.4187(2) 0.91547(12) 0.0357 1.0000 Uani .
C2 C 0.7815(2) 0.3821(3) 0.81148(16) 0.0273 1.0000 Uani .
C3 C 0.6670(2) 0.2676(3) 0.79220(16) 0.0256 1.0000 Uani .
N4 N 0.53577(18) 0.3366(2) 0.78488(13) 0.0271 1.0000 Uani .
C5 C 0.5188(3) 0.4017(3) 0.87757(16) 0.0337 1.0000 Uani .
C6 C 0.4245(2) 0.5333(3) 0.84300(17) 0.0323 1.0000 Uani .
C7 C 0.4623(3) 0.6470(3) 0.7917(2) 0.0441 1.0000 Uani .
C8 C 0.3840(4) 0.7688(4) 0.7615(3) 0.0630 1.0000 Uani .
C9 C 0.2634(5) 0.7823(5) 0.7788(3) 0.0788 1.0000 Uani .
C10 C 0.2201(3) 0.6705(5) 0.8275(3) 0.0733 1.0000 Uani .
C11 C 0.3006(3) 0.5445(4) 0.8600(2) 0.0483 1.0000 Uani .
C12 C 0.4721(3) 0.2937(4) 0.9447(2) 0.0564 1.0000 Uani .
C13 C 0.4185(2) 0.2482(3) 0.72771(17) 0.0308 1.0000 Uani .
C14 C 0.3958(2) 0.2476(3) 0.61459(17) 0.0285 1.0000 Uani .
C15 C 0.4275(3) 0.3667(3) 0.56632(19) 0.0425 1.0000 Uani .
C16 C 0.4008(3) 0.3660(3) 0.46195(19) 0.0477 1.0000 Uani .
C17 C 0.3423(3) 0.2449(3) 0.40526(19) 0.0435 1.0000 Uani .
C18 C 0.3088(3) 0.1261(3) 0.4520(2) 0.0461 1.0000 Uani .
C19 C 0.3360(3) 0.1268(3) 0.5567(2) 0.0404 1.0000 Uani .
C20 C 0.7158(2) 0.1413(3) 0.86555(16) 0.0261 1.0000 Uani .
C21 C 0.7326(2) 0.0067(3) 0.83689(18) 0.0317 1.0000 Uani .
C22 C 0.7905(2) -0.1197(3) 0.90646(18) 0.0330 1.0000 Uani .
C23 C 0.9120(2) -0.1887(3) 0.88677(17) 0.0319 1.0000 Uani .
O24 O 0.96374(17) -0.3121(2) 0.95044(13) 0.0385 1.0000 Uani .
C25 C 0.8959(2) 0.3210(3) 0.77648(16) 0.0309 1.0000 Uani .
O26 O 0.84855(15) 0.2971(2) 0.67645(11) 0.0309 1.0000 Uani .
C27 C 0.9362(3) 0.2417(3) 0.61990(19) 0.0402 1.0000 Uani .
C28 C 0.8347(3) 0.2196(4) 0.5138(2) 0.0506 1.0000 Uani .
C29 C 1.0391(3) 0.3598(4) 0.6201(2) 0.0589 1.0000 Uani .
C30 C 1.0014(4) 0.0975(4) 0.6639(3) 0.0685 1.0000 Uani .
O31 O 1.01027(17) 0.2986(2) 0.83265(13) 0.0460 1.0000 Uani .
H21 H 0.7454 0.4704 0.7693 0.0323 1.0000 Uiso R
H31 H 0.6532 0.2302 0.7232 0.0300 1.0000 Uiso R
H51 H 0.6076 0.4412 0.9170 0.0382 1.0000 Uiso R
H71 H 0.5456 0.6384 0.7782 0.0528 1.0000 Uiso R
H81 H 0.4127 0.8454 0.7266 0.0780 1.0000 Uiso R
H91 H 0.2093 0.8654 0.7567 0.0945 1.0000 Uiso R
H101 H 0.1362 0.6784 0.8389 0.0865 1.0000 Uiso R
H111 H 0.2734 0.4680 0.8947 0.0586 1.0000 Uiso R
H121 H 0.4645 0.3438 1.0061 0.0850 1.0000 Uiso R
H122 H 0.5415 0.2146 0.9651 0.0855 1.0000 Uiso R
H123 H 0.3800 0.2531 0.9035 0.0850 1.0000 Uiso R
H131 H 0.3388 0.2958 0.7378 0.0365 1.0000 Uiso R
H132 H 0.4220 0.1446 0.7592 0.0345 1.0000 Uiso R
H151 H 0.4671 0.4486 0.6032 0.0503 1.0000 Uiso R
H161 H 0.4238 0.4483 0.4307 0.0585 1.0000 Uiso R
H171 H 0.3252 0.2457 0.3345 0.0516 1.0000 Uiso R
H181 H 0.2677 0.0425 0.4130 0.0564 1.0000 Uiso R
H191 H 0.3139 0.0451 0.5890 0.0486 1.0000 Uiso R
H201 H 0.7363 0.1632 0.9370 0.0311 1.0000 Uiso R
H211 H 0.7070 -0.0128 0.7649 0.0388 1.0000 Uiso R
H221 H 0.8219 -0.0868 0.9790 0.0389 1.0000 Uiso R
H222 H 0.7224 -0.1960 0.8968 0.0393 1.0000 Uiso R
H231 H 0.9853 -0.1152 0.8970 0.0383 1.0000 Uiso R
H232 H 0.8824 -0.2221 0.8147 0.0373 1.0000 Uiso R
H281 H 0.8841 0.1862 0.4700 0.0778 1.0000 Uiso R
H283 H 0.7935 0.3149 0.4895 0.0776 1.0000 Uiso R
H282 H 0.7677 0.1483 0.5158 0.0782 1.0000 Uiso R
H292 H 1.0902 0.3249 0.5771 0.0869 1.0000 Uiso R
H291 H 1.0996 0.3759 0.6892 0.0866 1.0000 Uiso R
H293 H 0.9881 0.4480 0.5932 0.0877 1.0000 Uiso R
H302 H 1.0451 0.0574 0.6184 0.1008 1.0000 Uiso R
H303 H 1.0674 0.1165 0.7304 0.1005 1.0000 Uiso R
H301 H 0.9304 0.0324 0.6691 0.1004 1.0000 Uiso R
H241 H 0.9943 -0.2842 1.0106 0.0575 1.0000 Uiso R
H11 H 0.8750 0.5002 0.9213 0.0550 1.0000 Uiso R

loop_
_atom_site_aniso_label
_atom_site_aniso_U_11
_atom_site_aniso_U_22
_atom_site_aniso_U_33
_atom_site_aniso_U_23
_atom_site_aniso_U_13
_atom_site_aniso_U_12
O1 0.0439(9) 0.0353(9) 0.0265(8) -0.0073(7) 0.0099(7) -0.0112(8)
C2 0.0319(12) 0.0255(11) 0.0219(10) 0.0015(9) 0.0057(9) 0.0025(10)
C3 0.0263(10) 0.0247(12) 0.0236(10) -0.0007(9) 0.0052(8) 0.0058(9)
N4 0.0269(9) 0.0293(10) 0.0231(9) -0.0030(8) 0.0057(7) 0.0061(8)
C5 0.0382(13) 0.0405(14) 0.0218(10) 0.0003(10) 0.0092(9) 0.0133(11)
C6 0.0320(11) 0.0364(14) 0.0269(11) -0.0065(10) 0.0078(9) 0.0067(11)
C7 0.0547(17) 0.0358(15) 0.0434(15) -0.0022(13) 0.0185(13) 0.0026(13)
C8 0.091(3) 0.0404(17) 0.0569(18) 0.0077(15) 0.0239(17) 0.0206(18)
C9 0.102(3) 0.061(2) 0.063(2) 0.0094(19) 0.013(2) 0.052(2)
C10 0.0509(18) 0.105(3) 0.065(2) -0.014(2) 0.0199(16) 0.041(2)
C11 0.0413(15) 0.0589(19) 0.0484(16) -0.0041(15) 0.0201(13) 0.0097(14)
C12 0.0663(18) 0.065(2) 0.0458(15) 0.0169(16) 0.0290(14) 0.0217(17)
C13 0.0250(11) 0.0349(12) 0.0318(12) -0.0001(10) 0.0084(9) 0.0022(10)
C14 0.0209(10) 0.0306(12) 0.0298(11) -0.0013(10) 0.0031(9) 0.0050(9)
C15 0.0521(15) 0.0327(14) 0.0322(12) -0.0024(11) 0.0003(11) -0.0080(13)
C16 0.0599(17) 0.0424(16) 0.0303(12) 0.0067(12) 0.0011(12) -0.0104(14)
C17 0.0461(14) 0.0503(16) 0.0265(12) -0.0055(12) 0.0019(11) -0.0014(13)
C18 0.0568(16) 0.0396(15) 0.0359(14) -0.0105(12) 0.0076(12) -0.0095(13)
C19 0.0483(15) 0.0326(14) 0.0386(14) -0.0039(12) 0.0122(12) -0.0053(12)
C20 0.0242(10) 0.0274(12) 0.0247(10) -0.0004(9) 0.0056(8) 0.0036(9)
C21 0.0313(12) 0.0306(13) 0.0292(12) -0.0009(10) 0.0047(10) 0.0053(10)
C22 0.0338(12) 0.0258(13) 0.0376(12) 0.0032(11) 0.0096(10) 0.0045(11)
C23 0.0310(11) 0.0283(12) 0.0319(11) -0.0014(10) 0.0045(9) 0.0041(11)
O24 0.0408(9) 0.0259(9) 0.0356(9) -0.0050(8) -0.0047(7) 0.0070(8)
C25 0.0306(11) 0.0313(12) 0.0276(11) 0.0038(10) 0.0058(9) 0.0024(10)
O26 0.0277(7) 0.0389(9) 0.0258(7) 0.0026(7) 0.0087(6) 0.0069(7)
C27 0.0394(13) 0.0514(17) 0.0348(12) 0.0045(12) 0.0191(11) 0.0170(13)
C28 0.0583(17) 0.061(2) 0.0353(13) -0.0052(13) 0.0188(12) 0.0123(16)
C29 0.0443(16) 0.081(3) 0.0609(18) 0.0033(18) 0.0304(14) -0.0002(17)
C30 0.090(3) 0.066(2) 0.0566(19) 0.0150(17) 0.0337(18) 0.047(2)
O31 0.0307(8) 0.0655(13) 0.0341(9) 0.0015(10) 0.0004(7) 0.0132(9)

loop_
_atom_type_symbol
_atom_type_scat_dispersion_real
_atom_type_scat_dispersion_imag
_atom_type_scat_Cromer_Mann_a1
_atom_type_scat_Cromer_Mann_b1
_atom_type_scat_Cromer_Mann_a2
_atom_type_scat_Cromer_Mann_b2
_atom_type_scat_Cromer_Mann_a3
_atom_type_scat_Cromer_Mann_b3
_atom_type_scat_Cromer_Mann_a4
_atom_type_scat_Cromer_Mann_b4
_atom_type_scat_Cromer_Mann_c
_atom_type_scat_source
C 0.0033 0.0016 2.3100 20.8439 1.0200 10.2075 1.5886 0.5687 0.8650 51.6512 0.2156 'International Tables Vol C 4.2.6.8 and 6.1.1.4'
H 0.0000 0.0000 0.4930 10.5109 0.3229 26.1257 0.1402 3.1424 0.0408 57.7998 0.0030 'International Tables Vol C 4.2.6.8 and 6.1.1.4'
N 0.0061 0.0033 12.2126 0.0057 3.1322 9.8933 2.0125 28.9975 1.1663 0.5826 -11.5290 'International Tables Vol C 4.2.6.8 and 6.1.1.4'
O 0.0106 0.0060 3.0485 13.2771 2.2868 5.7011 1.5463 0.3239 0.8670 32.9089 0.2508 'International Tables Vol C 4.2.6.8 and 6.1.1.4'

loop_
_geom_angle_atom_site_label_1
_geom_angle_atom_site_label_2
_geom_angle_atom_site_label_3
_geom_angle
_geom_angle_publ_flag
C2 O1 H11 108.3 no
O1 C2 C3 110.46(17) yes
O1 C2 C25 110.02(17) yes
C3 C2 C25 109.61(18) yes
O1 C2 H21 111.0 no
C3 C2 H21 109.2 no
C25 C2 H21 106.5 no
C2 C3 N4 111.59(18) yes
C2 C3 C20 109.44(17) yes
N4 C3 C20 117.66(18) yes
C2 C3 H31 104.9 no
N4 C3 H31 104.5 no
C20 C3 H31 107.8 no
C3 N4 C5 119.06(17) yes
C3 N4 C13 112.84(17) yes
C5 N4 C13 112.14(18) yes
N4 C5 C6 106.78(17) yes
N4 C5 C12 115.3(2) yes
C6 C5 C12 113.2(2) yes
N4 C5 H51 105.9 no
C6 C5 H51 106.1 no
C12 C5 H51 108.8 no
C5 C6 C7 119.2(2) yes
C5 C6 C11 122.6(2) yes
C7 C6 C11 118.1(3) yes
C6 C7 C8 121.8(3) yes
C6 C7 H71 118.4 no
C8 C7 H71 119.8 no
C7 C8 C9 120.8(3) yes
C7 C8 H81 120.0 no
C9 C8 H81 119.2 no
C8 C9 C10 119.5(3) yes
C8 C9 H91 120.3 no
C10 C9 H91 120.1 no
C9 C10 C11 120.4(3) yes
C9 C10 H101 120.1 no
C11 C10 H101 119.5 no
C10 C11 C6 119.4(3) yes
C10 C11 H111 121.4 no
C6 C11 H111 119.2 no
C5 C12 H121 111.3 no
C5 C12 H122 106.9 no
H121 C12 H122 110.1 no
C5 C12 H123 108.5 no
H121 C12 H123 109.0 no
H122 C12 H123 111.0 no
N4 C13 C14 112.54(19) yes
N4 C13 H131 105.6 no
C14 C13 H131 107.8 no
N4 C13 H132 111.5 no
C14 C13 H132 114.2 no
H131 C13 H132 104.5 no
C13 C14 C15 121.9(2) yes
C13 C14 C19 119.6(2) yes
C15 C14 C19 118.4(2) yes
C14 C15 C16 120.9(2) yes
C14 C15 H151 120.0 no
C16 C15 H151 119.1 no
C15 C16 C17 120.2(3) yes
C15 C16 H161 119.5 no
C17 C16 H161 120.3 no
C16 C17 C18 119.5(2) yes
C16 C17 H171 119.3 no
C18 C17 H171 121.2 no
C17 C18 C19 120.2(3) yes
C17 C18 H181 119.8 no
C19 C18 H181 120.0 no
C18 C19 C14 120.7(3) yes
C18 C19 H191 120.4 no
C14 C19 H191 119.0 no
C3 C20 C21 123.4(2) yes
C3 C20 H201 116.8 no
C21 C20 H201 119.8 no
C20 C21 C22 125.6(2) yes
C20 C21 H211 117.9 no
C22 C21 H211 116.4 no
C21 C22 C23 112.3(2) yes
C21 C22 H221 110.6 no
C23 C22 H221 107.4 no
C21 C22 H222 110.2 no
C23 C22 H222 106.9 no
H221 C22 H222 109.3 no
C22 C23 O24 112.21(19) yes
C22 C23 H231 110.0 no
O24 C23 H231 109.4 no
C22 C23 H232 108.4 no
O24 C23 H232 108.4 no
H231 C23 H232 108.4 no
C23 O24 H241 109.1 no
C2 C25 O26 109.86(17) yes
C2 C25 O31 123.8(2) yes
O26 C25 O31 126.4(2) yes
C25 O26 C27 122.51(17) yes
O26 C27 C28 102.46(19) yes
O26 C27 C29 108.5(2) yes
C28 C27 C29 110.8(2) yes
O26 C27 C30 110.5(2) yes
C28 C27 C30 110.7(3) yes
C29 C27 C30 113.3(3) yes
C27 C28 H281 108.4 no
C27 C28 H283 107.6 no
H281 C28 H283 108.7 no
C27 C28 H282 109.7 no
H281 C28 H282 110.4 no
H283 C28 H282 112.0 no
C27 C29 H292 107.2 no
C27 C29 H291 109.3 no
H292 C29 H291 110.8 no
C27 C29 H293 107.1 no
H292 C29 H293 111.8 no
H291 C29 H293 110.5 no
C27 C30 H302 107.7 no
C27 C30 H303 108.2 no
H302 C30 H303 111.1 no
C27 C30 H301 108.3 no
H302 C30 H301 110.8 no
H303 C30 H301 110.6 no

loop_
_geom_bond_atom_site_label_1
_geom_bond_atom_site_label_2
_geom_bond_distance
_geom_bond_publ_flag
O1 C2 1.411(3) yes
O1 H11 0.847 no
C2 C3 1.536(3) yes
C2 C25 1.533(3) yes
C2 H21 0.994 no
C3 N4 1.473(3) yes
C3 C20 1.511(3) yes
C3 H31 0.987 no
N4 C5 1.487(3) yes
N4 C13 1.456(3) yes
C5 C6 1.520(3) yes
C5 C12 1.545(4) yes
C5 H51 0.971 no
C6 C7 1.389(4) yes
C6 C11 1.389(4) yes
C7 C8 1.356(4) yes
C7 H71 0.949 no
C8 C9 1.360(6) yes
C8 H81 0.954 no
C9 C10 1.380(6) yes
C9 H91 0.932 no
C10 C11 1.403(5) yes
C10 H101 0.941 no
C11 H111 0.944 no
C12 H121 0.997 no
C12 H122 0.991 no
C12 H123 1.008 no
C13 C14 1.518(3) yes
C13 H131 0.985 no
C13 H132 1.036 no
C14 C15 1.374(4) yes
C14 C19 1.383(3) yes
C15 C16 1.390(4) yes
C15 H151 0.921 no
C16 C17 1.375(4) yes
C16 H161 0.938 no
C17 C18 1.367(4) yes
C17 H171 0.944 no
C18 C19 1.394(4) yes
C18 H181 0.950 no
C19 H191 0.937 no
C20 C21 1.319(3) yes
C20 H201 0.970 no
C21 C22 1.497(3) yes
C21 H211 0.967 no
C22 C23 1.515(3) yes
C22 H221 1.002 no
C22 H222 0.968 no
C23 O24 1.422(3) yes
C23 H231 0.988 no
C23 H232 0.997 no
O24 H241 0.832 no
C25 O26 1.335(3) yes
C25 O31 1.203(3) yes
O26 C27 1.479(3) yes
C27 C28 1.518(4) yes
C27 C29 1.516(4) yes
C27 C30 1.511(4) yes
C28 H281 0.971 no
C28 H283 0.977 no
C28 H282 0.959 no
C29 H292 0.978 no
C29 H291 0.971 no
C29 H293 0.966 no
C30 H302 0.969 no
C30 H303 0.968 no
C30 H301 0.967 no

loop_
_geom_hbond_atom_site_label_D
_geom_hbond_atom_site_label_H
_geom_hbond_atom_site_label_A
_geom_hbond_site_symmetry_A
_geom_hbond_angle_DHA
_geom_hbond_distance_DH
_geom_hbond_distance_HA
_geom_hbond_distance_DA
_geom_hbond_publ_flag
C5 H51 O1 . 136.11(7) 0.971 2.366 3.139(4) yes
O24 H241 O1 2_747 127.75(5) 0.832 2.538 3.117(4) yes
O24 H241 O31 2_747 157.87(6) 0.832 2.332 3.119(4) yes
O1 H11 O24 1_565 172.67(7) 0.847 1.920 2.762(4) yes
